data_4000935
loop_
_publ_author_name
'Heitz, Stephan'
'Aksu, Yilmaz'
'Merschjann, Christoph'
'Driess, Matthias'

_publ_section_title
;
 Methylmagnesium Alkoxide Clusters with Mg4O4Cubane- and
 Mg7O8Biscubane-Like Cores: Organometallic Precursors for Low-Temperature
 Formation of MgO Nanoparticles with Variable Surface Defects
;
_journal_issue 4
_journal_name_full 'Chemistry of Materials'
_journal_page_first 1376
_journal_paper_doi 10.1021/cm9021535
_journal_volume 22
_journal_year 2010
_chemical_formula_sum 'C16 H40 Mg4 O4'
_chemical_formula_weight 393.72
_chemical_name_systematic
; 
 ? 
;
_space_group_IT_number 13
_symmetry_cell_setting monoclinic
_symmetry_space_group_name_Hall '-P 2yac'
_symmetry_space_group_name_H-M 'P 1 2/n 1'
_atom_sites_solution_hydrogens geom
_atom_sites_solution_primary direct
_atom_sites_solution_secondary difmap
_audit_creation_method
;
CrysAlis RED, Oxford Diffraction Ltd.,
Version 1.171.32.5 (release 08-05-2007 CrysAlis171 .NET)
(compiled May  8 2007,13:10:02)
;
_cell_angle_alpha 90.00
_cell_angle_beta 107.82(2)
_cell_angle_gamma 90.00
_cell_formula_units_Z 2
_cell_length_a 9.5351(18)
_cell_length_b 9.4676(16)
_cell_length_c 14.329(4)
_cell_measurement_reflns_used 614
_cell_measurement_temperature 150(2)
_cell_measurement_theta_max 28.6850
_cell_measurement_theta_min 3.0454
_cell_volume 1231.5(5)
_computing_cell_refinement
;
CrysAlis RED, Oxford Diffraction Ltd.,
Version 1.171.32.5 (release 08-05-2007 CrysAlis171 .NET)
(compiled May  8 2007,13:10:02)
;
_computing_data_collection
;
CrysAlis CCD, Oxford Diffraction Ltd.,
Version 1.171.32.5 (release 08-05-2007 CrysAlis171 .NET)
(compiled May  8 2007,13:10:02)
;
_computing_data_reduction
;
CrysAlis RED, Oxford Diffraction Ltd.,
Version 1.171.32.5 (release 08-05-2007 CrysAlis171 .NET)
(compiled May  8 2007,13:10:02)
;
_computing_publication_material 'SHELXL-97 (Sheldrick, 1997)'
_computing_structure_refinement 'SHELXL-97 (Sheldrick, 1997)'
_computing_structure_solution 'SHELXS-97 (Sheldrick, 1990)'
_diffrn_ambient_temperature 150(2)
_diffrn_measured_fraction_theta_full 0.995
_diffrn_measured_fraction_theta_max 0.995
_diffrn_measurement_device_type 'Oxford Diffraction Xcalibur S Sapphire'
_diffrn_measurement_method \w
_diffrn_radiation_monochromator graphite
_diffrn_radiation_source 'Enhance (Mo) X-ray Source'
_diffrn_radiation_type MoK\a
_diffrn_radiation_wavelength 0.71073
_diffrn_reflns_av_R_equivalents 0.1169
_diffrn_reflns_av_sigmaI/netI 0.2337
_diffrn_reflns_limit_h_max 11
_diffrn_reflns_limit_h_min -11
_diffrn_reflns_limit_k_max 7
_diffrn_reflns_limit_k_min -11
_diffrn_reflns_limit_l_max 17
_diffrn_reflns_limit_l_min -17
_diffrn_reflns_number 4920
_diffrn_reflns_theta_full 24.99
_diffrn_reflns_theta_max 24.99
_diffrn_reflns_theta_min 3.05
_exptl_absorpt_coefficient_mu 0.162
_exptl_absorpt_correction_T_max 0.9935
_exptl_absorpt_correction_T_min 0.9824
_exptl_absorpt_correction_type multi-scan
_exptl_absorpt_process_details
;
CrysAlis RED, Oxford Diffraction Ltd.,
Version 1.171.32.5 (release 08-05-2007 CrysAlis171 .NET)
(compiled May  8 2007,13:10:02)
Empirical absorption correction using spherical harmonics,
 implemented in SCALE3 ABSPACK scaling algorithm.
;
_exptl_crystal_colour colourless
_exptl_crystal_density_diffrn 1.062
_exptl_crystal_density_method 'not measured'
_exptl_crystal_description plate
_exptl_crystal_F_000 432
_exptl_crystal_size_max 0.11
_exptl_crystal_size_mid 0.10
_exptl_crystal_size_min 0.04
_refine_diff_density_max 0.365
_refine_diff_density_min -0.251
_refine_diff_density_rms 0.064
_refine_ls_extinction_method none
_refine_ls_goodness_of_fit_ref 0.944
_refine_ls_hydrogen_treatment constr
_refine_ls_matrix_type full
_refine_ls_number_parameters 115
_refine_ls_number_reflns 2158
_refine_ls_number_restraints 0
_refine_ls_restrained_S_all 0.944
_refine_ls_R_factor_all 0.2191
_refine_ls_R_factor_gt 0.0847
_refine_ls_shift/su_max 0.000
_refine_ls_shift/su_mean 0.000
_refine_ls_structure_factor_coef Fsqd
_refine_ls_weighting_details 'calc w=1/[\s^2^(Fo^2^)+(0.0321P)^2^+0.0000P] where P=(Fo^2^+2Fc^2^)/3'
_refine_ls_weighting_scheme calc
_refine_ls_wR_factor_gt 0.1062
_refine_ls_wR_factor_ref 0.1337
_reflns_number_gt 920
_reflns_number_total 2158
_reflns_threshold_expression >2sigma(I)
_cod_data_source_file cm9021535_si_002.cif
_cod_data_source_block compound1a
_cod_original_cell_volume 1231.4(4)
_cod_original_sg_symbol_H-M P2/n
_cod_database_code 4000935

loop_
_symmetry_equiv_pos_as_xyz
'x, y, z'
'x+1/2, -y, z+1/2'
'-x, -y, -z'
'-x-1/2, y, -z-1/2'

loop_
_atom_site_label
_atom_site_type_symbol
_atom_site_fract_x
_atom_site_fract_y
_atom_site_fract_z
_atom_site_U_iso_or_equiv
_atom_site_adp_type
_atom_site_occupancy
_atom_site_symmetry_multiplicity
_atom_site_calc_flag
_atom_site_refinement_flags
Mg1 Mg 0.3173(2) 0.7343(2) 0.16588(15) 0.0254(6) Uani 1 1 d .
Mg2 Mg 0.09979(19) 0.5121(2) 0.17374(14) 0.0225(6) Uani 1 1 d .
O1 O 0.1111(4) 0.7274(4) 0.1831(3) 0.0232(10) Uani 1 1 d .
O2 O 0.3150(3) 0.5176(4) 0.1762(2) 0.0202(10) Uani 1 1 d .
C1 C 0.3962(6) 0.8582(7) 0.0717(4) 0.0399(17) Uani 1 1 d .
H1A H 0.5013 0.8393 0.0837 0.060 Uiso 1 1 calc R
H1B H 0.3822 0.9584 0.0837 0.060 Uiso 1 1 calc R
H1C H 0.3420 0.8351 0.0035 0.060 Uiso 1 1 calc R
C2 C -0.0706(5) 0.3852(6) 0.0880(4) 0.0315(15) Uani 1 1 d .
H2A H -0.0958 0.4149 0.0193 0.047 Uiso 1 1 calc R
H2B H -0.1572 0.3949 0.1107 0.047 Uiso 1 1 calc R
H2C H -0.0386 0.2864 0.0938 0.047 Uiso 1 1 calc R
C3 C -0.0084(6) 0.8156(6) 0.1261(5) 0.0294(16) Uani 1 1 d .
H3 H -0.0258 0.7945 0.0550 0.035 Uiso 1 1 calc R
C4 C 0.0346(7) 0.9683(6) 0.1437(5) 0.053(2) Uani 1 1 d .
H4A H 0.0449 0.9926 0.2119 0.080 Uiso 1 1 calc R
H4B H -0.0417 1.0276 0.0998 0.080 Uiso 1 1 calc R
H4C H 0.1285 0.9841 0.1308 0.080 Uiso 1 1 calc R
C5 C -0.1479(5) 0.7840(6) 0.1508(4) 0.0476(19) Uani 1 1 d .
H5A H -0.1755 0.6850 0.1355 0.071 Uiso 1 1 calc R
H5B H -0.2273 0.8454 0.1122 0.071 Uiso 1 1 calc R
H5C H -0.1317 0.8010 0.2208 0.071 Uiso 1 1 calc R
C6 C 0.3748(6) 0.4273(6) 0.1172(4) 0.0256(15) Uani 1 1 d .
H6 H 0.3228 0.4483 0.0467 0.031 Uiso 1 1 calc R
C7 C 0.3513(6) 0.2747(6) 0.1353(5) 0.0441(19) Uani 1 1 d .
H7A H 0.3993 0.2526 0.2046 0.066 Uiso 1 1 calc R
H7B H 0.3937 0.2159 0.0945 0.066 Uiso 1 1 calc R
H7C H 0.2454 0.2556 0.1188 0.066 Uiso 1 1 calc R
C8 C 0.5387(5) 0.4574(6) 0.1370(4) 0.0421(19) Uani 1 1 d .
H8A H 0.5523 0.5566 0.1224 0.063 Uiso 1 1 calc R
H8B H 0.5775 0.3967 0.0952 0.063 Uiso 1 1 calc R
H8C H 0.5916 0.4381 0.2060 0.063 Uiso 1 1 calc R

loop_
_atom_site_aniso_label
_atom_site_aniso_U_11
_atom_site_aniso_U_22
_atom_site_aniso_U_33
_atom_site_aniso_U_23
_atom_site_aniso_U_13
_atom_site_aniso_U_12
Mg1 0.0286(11) 0.0229(13) 0.0287(13) 0.0016(11) 0.0146(10) -0.0009(11)
Mg2 0.0221(10) 0.0220(13) 0.0239(12) -0.0009(11) 0.0076(9) 0.0001(11)
O1 0.025(2) 0.021(2) 0.022(3) -0.002(2) 0.0049(19) 0.005(2)
O2 0.025(2) 0.015(2) 0.023(3) 0.001(2) 0.0110(19) 0.006(2)
C1 0.045(4) 0.038(4) 0.038(4) 0.002(4) 0.013(3) -0.007(4)
C2 0.025(3) 0.037(4) 0.032(4) 0.001(4) 0.007(3) 0.006(4)
C3 0.035(4) 0.030(4) 0.021(4) -0.001(3) 0.007(3) 0.011(3)
C4 0.057(5) 0.026(5) 0.074(6) 0.013(4) 0.013(4) 0.017(4)
C5 0.031(4) 0.052(5) 0.058(5) 0.002(4) 0.013(4) 0.008(4)
C6 0.029(3) 0.028(4) 0.019(4) 0.000(3) 0.006(3) 0.011(3)
C7 0.066(5) 0.024(4) 0.046(5) -0.005(4) 0.022(4) 0.005(4)
C8 0.039(4) 0.042(5) 0.054(5) -0.003(4) 0.027(3) 0.008(3)

loop_
_atom_type_symbol
_atom_type_description
_atom_type_scat_dispersion_real
_atom_type_scat_dispersion_imag
_atom_type_scat_source
C C 0.0033 0.0016 'International Tables Vol C Tables 4.2.6.8 and 6.1.1.4'
H H 0.0000 0.0000 'International Tables Vol C Tables 4.2.6.8 and 6.1.1.4'
O O 0.0106 0.0060 'International Tables Vol C Tables 4.2.6.8 and 6.1.1.4'
Mg Mg 0.0486 0.0363 'International Tables Vol C Tables 4.2.6.8 and 6.1.1.4'

loop_
_geom_angle_atom_site_label_1
_geom_angle_atom_site_label_2
_geom_angle_atom_site_label_3
_geom_angle
_geom_angle_site_symmetry_1
_geom_angle_site_symmetry_3
O1 Mg1 O2 85.88(16) . .
O1 Mg1 O1 83.93(16) . 4_656
O2 Mg1 O1 84.30(17) . 4_656
O1 Mg1 C1 129.8(2) . .
O2 Mg1 C1 128.2(2) . .
O1 Mg1 C1 128.7(2) 4_656 .
O1 Mg1 Mg2 43.20(11) . .
O2 Mg1 Mg2 43.16(10) . .
O1 Mg1 Mg2 87.05(13) 4_656 .
C1 Mg1 Mg2 144.20(18) . .
O1 Mg1 Mg2 85.65(13) . 4_656
O2 Mg1 Mg2 42.35(11) . 4_656
O1 Mg1 Mg2 42.08(11) 4_656 4_656
C1 Mg1 Mg2 144.54(18) . 4_656
Mg2 Mg1 Mg2 60.35(8) . 4_656
O1 Mg1 Mg1 42.08(11) . 4_656
O2 Mg1 Mg1 85.82(12) . 4_656
O1 Mg1 Mg1 41.96(11) 4_656 4_656
C1 Mg1 Mg1 145.91(17) . 4_656
Mg2 Mg1 Mg1 60.35(6) . 4_656
Mg2 Mg1 Mg1 58.55(6) 4_656 4_656
O2 Mg2 O1 86.59(17) . .
O2 Mg2 O2 84.72(15) . 4_656
O1 Mg2 O2 84.82(17) . 4_656
O2 Mg2 C2 128.4(2) . .
O1 Mg2 C2 128.9(2) . .
O2 Mg2 C2 128.1(2) 4_656 .
O2 Mg2 Mg1 43.55(11) . .
O1 Mg2 Mg1 43.53(11) . .
O2 Mg2 Mg1 87.97(13) 4_656 .
C2 Mg2 Mg1 143.90(17) . .
O2 Mg2 Mg2 42.55(10) . 4_656
O1 Mg2 Mg2 86.16(12) . 4_656
O2 Mg2 Mg2 42.25(10) 4_656 4_656
C2 Mg2 Mg2 144.93(16) . 4_656
Mg1 Mg2 Mg2 60.73(6) . 4_656
O2 Mg2 Mg1 86.67(12) . 4_656
O1 Mg2 Mg1 42.52(12) . 4_656
O2 Mg2 Mg1 42.43(11) 4_656 4_656
C2 Mg2 Mg1 144.92(16) . 4_656
Mg1 Mg2 Mg1 61.10(8) . 4_656
Mg2 Mg2 Mg1 58.91(6) 4_656 4_656
C3 O1 Mg2 121.5(3) . .
C3 O1 Mg1 122.1(3) . .
Mg2 O1 Mg1 93.27(17) . .
C3 O1 Mg1 121.7(3) . 4_656
Mg2 O1 Mg1 95.40(18) . 4_656
Mg1 O1 Mg1 95.96(16) . 4_656
C6 O2 Mg2 123.5(3) . .
C6 O2 Mg2 120.0(3) . 4_656
Mg2 O2 Mg2 95.20(15) . 4_656
C6 O2 Mg1 122.4(3) . .
Mg2 O2 Mg1 93.28(17) . .
Mg2 O2 Mg1 95.22(18) 4_656 .
O1 C3 C4 109.5(5) . .
O1 C3 C5 110.6(5) . .
C4 C3 C5 111.5(5) . .
O2 C6 C7 111.4(5) . .
O2 C6 C8 110.3(4) . .
C7 C6 C8 110.3(5) . .

loop_
_geom_bond_atom_site_label_1
_geom_bond_atom_site_label_2
_geom_bond_distance
_geom_bond_site_symmetry_2
Mg1 O1 2.056(4) .
Mg1 O2 2.057(4) .
Mg1 O1 2.061(4) 4_656
Mg1 C1 2.094(5) .
Mg1 Mg2 2.981(3) .
Mg1 Mg2 3.036(3) 4_656
Mg1 Mg1 3.059(4) 4_656
Mg2 O2 2.042(3) .
Mg2 O1 2.044(4) .
Mg2 O2 2.054(4) 4_656
Mg2 C2 2.090(5) .
Mg2 Mg2 3.025(4) 4_656
Mg2 Mg1 3.036(3) 4_656
O1 C3 1.447(6) .
O1 Mg1 2.061(4) 4_656
O2 C6 1.437(6) .
O2 Mg2 2.054(4) 4_656
C3 C4 1.502(7) .
C3 C5 1.508(7) .
C6 C7 1.497(7) .
C6 C8 1.528(6) .
